data_8102727
loop_
_publ_author_name
'Zhao, Ning'
'Lian, Zhaoxun'
'Liu, Ping'

_publ_section_title
;
 Crystal structure of
 aquabis(2,2'-bipyridyl-N,N')-(9,10-dioxoanthracene-2,6-disulfonato)cadmium(II)
 monohydrate, Cd(H2O)(C10H8N2)2(C14H6S2O8) &#x00B7; H2O
;
_journal_issue 3
_journal_name_full 'Zeitschrift f\"ur Kristallographie - New Crystal Structures'
_journal_page_first 454
_journal_page_last 456
_journal_paper_doi 10.1524/ncrs.2010.0199
_journal_volume 225
_journal_year 2010
_chemical_formula_moiety 'C34 H24 Cd N4 O9 S2, H2 O '
_chemical_formula_sum 'C34 H26 Cd N4 O10 S2'
_chemical_formula_weight 827.11
_chemical_name_systematic
;
aqua-bis(2,2'-bipyridyl-N,N')-
(9,10-dioxoanthracene-2,6,-disulfonato-) cadmium(ii) monohydrate
;
_space_group_IT_number 2
_symmetry_cell_setting triclinic
_symmetry_space_group_name_Hall '-P 1'
_symmetry_space_group_name_H-M 'P -1'
_atom_sites_solution_hydrogens geom
_atom_sites_solution_primary direct
_atom_sites_solution_secondary difmap
_cell_angle_alpha 88.31(3)
_cell_angle_beta 80.54(2)
_cell_angle_gamma 69.54(4)
_cell_formula_units_Z 2
_cell_length_a 9.897(3)
_cell_length_b 12.856(6)
_cell_length_c 14.076(4)
_cell_measurement_reflns_used 25
_cell_measurement_temperature 298(2)
_cell_measurement_theta_max 18
_cell_measurement_theta_min 12
_cell_volume 1654.4(11)
_computing_cell_refinement 'CrysAlis RED, Oxford Diffraction Ltd.'
_computing_data_collection 'CrysAlis CCD, Oxford Diffraction Ltd.'
_computing_data_reduction 'CrysAlis RED, Oxford Diffraction Ltd.'
_computing_molecular_graphics 'Bruker SHELXTL (Bruker, 1997)'
_computing_publication_material 'Bruker SHELXTL'
_computing_structure_refinement 'SHELXL-97 (Sheldrick, 1997)'
_computing_structure_solution 'SHELXS-97 (Sheldrick, 1997)'
_diffrn_ambient_temperature 298(2)
_diffrn_detector_area_resol_mean no
_diffrn_measured_fraction_theta_full 0.992
_diffrn_measured_fraction_theta_max 0.992
_diffrn_measurement_device_type '4-circle diffractometer'
_diffrn_measurement_method 'scintillation counter'
_diffrn_radiation_monochromator graphite
_diffrn_radiation_source 'Enhance (Cu) X-ray Source'
_diffrn_radiation_type CuK\a
_diffrn_radiation_wavelength 1.54178
_diffrn_reflns_av_R_equivalents 0.0343
_diffrn_reflns_av_sigmaI/netI 0.0249
_diffrn_reflns_limit_h_max 11
_diffrn_reflns_limit_h_min -12
_diffrn_reflns_limit_k_max 15
_diffrn_reflns_limit_k_min -15
_diffrn_reflns_limit_l_max 15
_diffrn_reflns_limit_l_min -17
_diffrn_reflns_number 16006
_diffrn_reflns_theta_full 69.99
_diffrn_reflns_theta_max 69.99
_diffrn_reflns_theta_min 3.18
_diffrn_standards_decay_% 0
_diffrn_standards_interval_count no
_diffrn_standards_interval_time no
_diffrn_standards_number 0
_exptl_absorpt_coefficient_mu 7.041
_exptl_absorpt_correction_T_max 0.49
_exptl_absorpt_correction_T_min 0.25
_exptl_absorpt_correction_type multi-scan
_exptl_absorpt_process_details 'CrysAlis RED, Oxford Diffraction Ltd.'
_exptl_crystal_colour Yellow
_exptl_crystal_density_diffrn 1.660
_exptl_crystal_density_method 'not measured'
_exptl_crystal_description Block
_exptl_crystal_F_000 836
_exptl_crystal_size_max 0.36
_exptl_crystal_size_mid 0.33
_exptl_crystal_size_min 0.28
_refine_diff_density_max 0.756
_refine_diff_density_min -0.845
_refine_diff_density_rms 0.105
_refine_ls_extinction_coef 0.0047(5)
_refine_ls_extinction_expression Fc^*^=kFc[1+0.001xFc^2^\l^3^/sin(2\q)]^-1/4^
_refine_ls_extinction_method SHELXL
_refine_ls_goodness_of_fit_ref 1.128
_refine_ls_hydrogen_treatment constr
_refine_ls_matrix_type full
_refine_ls_number_parameters 461
_refine_ls_number_reflns 6213
_refine_ls_number_restraints 0
_refine_ls_restrained_S_all 1.128
_refine_ls_R_factor_all 0.0505
_refine_ls_R_factor_gt 0.0449
_refine_ls_shift/su_max 0.001
_refine_ls_shift/su_mean 0.000
_refine_ls_structure_factor_coef Fsqd
_refine_ls_weighting_details 'calc w=1/[\s^2^(Fo^2^)+(0.0989P)^2^+1.3464P] where P=(Fo^2^+2Fc^2^)/3'
_refine_ls_weighting_scheme calc
_refine_ls_wR_factor_gt 0.1239
_refine_ls_wR_factor_ref 0.1507
_reflns_number_gt 5874
_reflns_number_total 6213
_reflns_threshold_expression >2sigma(I)
_cod_data_source_file 1267-3012.cff
_cod_data_source_block I
_cod_depositor_comments
;
The following automatic conversions were performed:
'_symmetry_cell_setting' value 'Triclinic' changed to 'triclinic'
according to '/home/saulius/struct/CIF-dictionaries/cif_core.dic'
dictionary named 'cif_core.dic' version 2.4.1 from
2010-06-29.

'_exptl_absorpt_correction_type' value 'Multi-Scan' changed
to 'multi-scan' according to
'/home/saulius/struct/CIF-dictionaries/cif_core.dic' dictionary named
'cif_core.dic' version 2.4.1 from 2010-06-29.

Automatic conversion script
Id: cif_fix_enum 1555 2011-01-17 13:19:09Z saulius 
;
_cod_original_cell_volume 1654.4(10)
_cod_original_sg_symbol_H-M P-1
_cod_database_code 8102727

loop_
_symmetry_equiv_pos_as_xyz
'x, y, z'
'-x, -y, -z'

loop_
_atom_site_label
_atom_site_type_symbol
_atom_site_fract_x
_atom_site_fract_y
_atom_site_fract_z
_atom_site_U_iso_or_equiv
_atom_site_adp_type
_atom_site_occupancy
_atom_site_symmetry_multiplicity
_atom_site_calc_flag
_atom_site_refinement_flags
_atom_site_disorder_assembly
_atom_site_disorder_group
Cd1 Cd 0.14910(3) 0.19072(2) 0.727852(18) 0.04578(16) Uani 1 1 d . . .
S1 S -0.13882(11) 0.16883(11) 0.89518(8) 0.0615(3) Uani 1 1 d . . .
S2 S -0.98987(11) 0.83615(8) 0.61822(8) 0.0537(3) Uani 1 1 d . . .
O1 O -0.0024(3) 0.1227(3) 0.8309(2) 0.0615(8) Uani 1 1 d . . .
O2 O -0.1975(5) 0.0879(5) 0.9314(5) 0.129(2) Uani 1 1 d . . .
O3 O -0.1288(6) 0.2409(5) 0.9690(3) 0.127(2) Uani 1 1 d . . .
O4 O -0.9160(4) 0.8409(4) 0.5207(3) 0.0787(10) Uani 1 1 d . . .
O5 O -1.0894(4) 0.7781(3) 0.6211(4) 0.0860(13) Uani 1 1 d . . .
O6 O -1.0542(4) 0.9434(3) 0.6674(3) 0.0679(9) Uani 1 1 d . . .
O7 O -0.4771(5) 0.5959(3) 0.8955(3) 0.0948(15) Uani 1 1 d . . .
O8 O -0.5894(6) 0.4314(3) 0.5841(3) 0.0993(16) Uani 1 1 d . . .
OW1 O 0.0746(4) 0.0995(3) 0.6224(2) 0.0614(8) Uani 1 1 d . . .
H1A H 0.0204 0.1204 0.5633 0.074 Uiso 1 1 d R . .
H1B H 0.0404 0.0444 0.6412 0.074 Uiso 1 1 d R . .
OW2 O 0.1089(6) 0.1758(6) 1.0761(4) 0.122(2) Uani 1 1 d . . .
H2A H 0.0395 0.2064 1.0528 0.147 Uiso 1 1 d R . .
H2B H 0.1271 0.1064 1.0783 0.147 Uiso 1 1 d R . .
N1 N 0.0018(4) 0.3668(3) 0.6894(3) 0.0510(8) Uani 1 1 d . . .
N2 N 0.1704(5) 0.3246(4) 0.8287(3) 0.0605(9) Uani 1 1 d . . .
N3 N 0.3394(4) 0.0474(3) 0.7785(3) 0.0497(8) Uani 1 1 d . . .
N4 N 0.3606(4) 0.1603(3) 0.6142(2) 0.0496(7) Uani 1 1 d . . .
C1 C -0.0835(6) 0.3862(4) 0.6211(4) 0.0612(11) Uani 1 1 d . . .
H1 H -0.0788 0.3264 0.5835 0.073 Uiso 1 1 calc R . .
C2 C -0.1777(7) 0.4903(5) 0.6039(5) 0.0727(14) Uani 1 1 d . . .
H2 H -0.2361 0.5003 0.5565 0.087 Uiso 1 1 calc R . .
C3 C -0.1831(7) 0.5782(4) 0.6582(5) 0.0829(17) Uani 1 1 d . . .
H3 H -0.2434 0.6496 0.6468 0.099 Uiso 1 1 calc R . .
C4 C -0.0988(6) 0.5607(4) 0.7299(5) 0.0731(14) Uani 1 1 d . . .
H4 H -0.1045 0.6198 0.7688 0.088 Uiso 1 1 calc R . .
C5 C -0.0057(5) 0.4544(3) 0.7437(3) 0.0494(8) Uani 1 1 d . . .
C6 C 0.0912(5) 0.4310(3) 0.8181(3) 0.0518(9) Uani 1 1 d . . .
C7 C 0.0985(7) 0.5163(5) 0.8738(4) 0.0706(13) Uani 1 1 d . . .
H7 H 0.0425 0.5899 0.8653 0.085 Uiso 1 1 calc R . .
C8 C 0.1904(8) 0.4896(6) 0.9415(4) 0.0820(17) Uani 1 1 d . . .
H8 H 0.1971 0.5451 0.9794 0.098 Uiso 1 1 calc R . .
C9 C 0.2716(8) 0.3809(7) 0.9525(4) 0.0869(18) Uani 1 1 d . . .
H9 H 0.3344 0.3615 0.9976 0.104 Uiso 1 1 calc R . .
C10 C 0.2590(7) 0.2999(5) 0.8955(4) 0.0744(14) Uani 1 1 d . . .
H10 H 0.3136 0.2259 0.9036 0.089 Uiso 1 1 calc R . .
C11 C 0.3275(5) -0.0015(4) 0.8643(4) 0.0620(11) Uani 1 1 d . . .
H11 H 0.2350 0.0148 0.9009 0.074 Uiso 1 1 calc R . .
C12 C 0.4449(6) -0.0737(5) 0.8999(4) 0.0740(14) Uani 1 1 d . . .
H12 H 0.4322 -0.1057 0.9592 0.089 Uiso 1 1 calc R . .
C13 C 0.5819(6) -0.0979(6) 0.8461(5) 0.0896(19) Uani 1 1 d . . .
H13 H 0.6635 -0.1467 0.8687 0.108 Uiso 1 1 calc R . .
C14 C 0.5973(5) -0.0492(5) 0.7582(4) 0.0766(15) Uani 1 1 d . . .
H14 H 0.6893 -0.0649 0.7210 0.092 Uiso 1 1 calc R . .
C15 C 0.4737(4) 0.0238(3) 0.7254(3) 0.0523(9) Uani 1 1 d . . .
C16 C 0.4831(4) 0.0791(3) 0.6318(3) 0.0469(8) Uani 1 1 d . . .
C17 C 0.6108(5) 0.0493(4) 0.5647(3) 0.0532(9) Uani 1 1 d . . .
H17 H 0.6945 -0.0072 0.5774 0.064 Uiso 1 1 calc R . .
C18 C 0.6127(5) 0.1044(4) 0.4787(4) 0.0629(11) Uani 1 1 d . . .
H18 H 0.6976 0.0854 0.4332 0.075 Uiso 1 1 calc R . .
C19 C 0.4880(6) 0.1870(4) 0.4615(4) 0.0635(11) Uani 1 1 d . . .
H19 H 0.4865 0.2253 0.4044 0.076 Uiso 1 1 calc R . .
C20 C 0.3638(5) 0.2121(4) 0.5316(3) 0.0570(10) Uani 1 1 d . . .
H20 H 0.2789 0.2680 0.5199 0.068 Uiso 1 1 calc R . .
C21 C -0.2645(4) 0.2574(4) 0.8244(3) 0.0518(9) Uani 1 1 d . . .
C22 C -0.3367(5) 0.3693(4) 0.8527(3) 0.0561(10) Uani 1 1 d . . .
H22 H -0.3194 0.3974 0.9078 0.067 Uiso 1 1 calc R . .
C23 C -0.4343(4) 0.4376(3) 0.7976(3) 0.0475(8) Uani 1 1 d . . .
C24 C -0.5090(5) 0.5580(4) 0.8283(3) 0.0572(10) Uani 1 1 d . . .
C25 C -0.6233(5) 0.6265(3) 0.7746(3) 0.0484(9) Uani 1 1 d . . .
C26 C -0.7046(6) 0.7347(4) 0.8059(3) 0.0605(11) Uani 1 1 d . . .
H26 H -0.6841 0.7636 0.8593 0.073 Uiso 1 1 calc R . .
C27 C -0.8169(5) 0.8014(4) 0.7589(3) 0.0551(10) Uani 1 1 d . . .
H27 H -0.8703 0.8743 0.7802 0.066 Uiso 1 1 calc R . .
C28 C -0.8470(5) 0.7564(3) 0.6797(3) 0.0473(8) Uani 1 1 d . . .
C29 C -0.7648(5) 0.6495(3) 0.6459(3) 0.0505(9) Uani 1 1 d . . .
H29 H -0.7847 0.6216 0.5917 0.061 Uiso 1 1 calc R . .
C30 C -0.6521(5) 0.5833(3) 0.6926(3) 0.0480(8) Uani 1 1 d . . .
C31 C -0.5687(5) 0.4669(3) 0.6568(3) 0.0577(10) Uani 1 1 d . . .
C32 C -0.4602(4) 0.3954(3) 0.7148(3) 0.0504(9) Uani 1 1 d . . .
C33 C -0.3844(5) 0.2842(4) 0.6870(4) 0.0596(11) Uani 1 1 d . . .
H33 H -0.3989 0.2563 0.6308 0.072 Uiso 1 1 calc R . .
C34 C -0.2881(5) 0.2149(3) 0.7421(4) 0.0570(10) Uani 1 1 d . . .
H34 H -0.2396 0.1405 0.7240 0.068 Uiso 1 1 calc R . .

loop_
_atom_site_aniso_label
_atom_site_aniso_U_11
_atom_site_aniso_U_22
_atom_site_aniso_U_33
_atom_site_aniso_U_23
_atom_site_aniso_U_13
_atom_site_aniso_U_12
Cd1 0.0366(2) 0.0449(2) 0.0529(2) 0.00125(12) -0.01283(13) -0.00823(13)
S1 0.0397(5) 0.0770(7) 0.0530(6) 0.0185(5) -0.0099(4) -0.0026(5)
S2 0.0456(5) 0.0438(5) 0.0720(6) 0.0050(4) -0.0237(4) -0.0099(4)
O1 0.0407(15) 0.0695(19) 0.0667(19) 0.0122(15) -0.0082(13) -0.0112(14)
O2 0.065(3) 0.154(5) 0.165(5) 0.109(4) -0.024(3) -0.039(3)
O3 0.113(4) 0.132(4) 0.081(3) -0.033(3) -0.057(3) 0.049(3)
O4 0.068(2) 0.090(3) 0.067(2) 0.0166(19) -0.0250(17) -0.0100(19)
O5 0.063(2) 0.0562(19) 0.151(4) 0.017(2) -0.045(2) -0.0254(17)
O6 0.0586(18) 0.0444(15) 0.097(2) 0.0002(15) -0.0253(17) -0.0074(13)
O7 0.107(3) 0.074(2) 0.095(3) -0.025(2) -0.068(3) 0.004(2)
O8 0.131(4) 0.0513(18) 0.109(3) -0.0211(19) -0.088(3) 0.009(2)
OW1 0.066(2) 0.0616(18) 0.0647(19) -0.0003(14) -0.0224(15) -0.0273(16)
OW2 0.086(3) 0.161(5) 0.129(4) 0.043(4) -0.049(3) -0.043(3)
N1 0.0478(18) 0.0436(17) 0.0575(19) 0.0049(14) -0.0160(15) -0.0079(14)
N2 0.063(2) 0.065(2) 0.059(2) 0.0018(17) -0.0184(18) -0.0272(19)
N3 0.0383(16) 0.0448(17) 0.0584(19) 0.0098(14) -0.0126(14) -0.0035(13)
N4 0.0407(16) 0.0522(18) 0.0542(18) 0.0021(14) -0.0114(14) -0.0124(14)
C1 0.064(3) 0.050(2) 0.071(3) 0.005(2) -0.033(2) -0.012(2)
C2 0.073(3) 0.066(3) 0.086(4) 0.018(3) -0.035(3) -0.025(3)
C3 0.082(4) 0.048(2) 0.119(5) 0.014(3) -0.038(3) -0.015(2)
C4 0.080(3) 0.045(2) 0.100(4) 0.000(2) -0.026(3) -0.023(2)
C5 0.049(2) 0.0393(18) 0.061(2) 0.0017(16) -0.0077(17) -0.0170(16)
C6 0.054(2) 0.051(2) 0.055(2) -0.0006(17) -0.0063(17) -0.0252(18)
C7 0.082(3) 0.068(3) 0.070(3) -0.010(2) -0.010(3) -0.038(3)
C8 0.100(4) 0.096(4) 0.068(3) -0.015(3) -0.015(3) -0.056(4)
C9 0.091(4) 0.127(6) 0.066(3) -0.002(3) -0.032(3) -0.059(4)
C10 0.088(4) 0.091(4) 0.063(3) 0.013(3) -0.044(3) -0.040(3)
C11 0.045(2) 0.067(3) 0.069(3) 0.015(2) -0.014(2) -0.012(2)
C12 0.061(3) 0.080(3) 0.080(3) 0.029(3) -0.026(3) -0.020(3)
C13 0.047(3) 0.101(4) 0.108(5) 0.036(4) -0.029(3) -0.006(3)
C14 0.041(2) 0.089(4) 0.089(4) 0.023(3) -0.016(2) -0.009(2)
C15 0.0342(18) 0.049(2) 0.072(3) 0.0027(18) -0.0162(17) -0.0088(16)
C16 0.0371(18) 0.0457(19) 0.059(2) -0.0035(16) -0.0100(16) -0.0149(15)
C17 0.044(2) 0.054(2) 0.062(2) -0.0017(18) -0.0100(18) -0.0170(17)
C18 0.050(2) 0.070(3) 0.070(3) -0.013(2) 0.002(2) -0.027(2)
C19 0.066(3) 0.063(3) 0.064(3) 0.004(2) -0.009(2) -0.025(2)
C20 0.051(2) 0.052(2) 0.064(3) 0.0043(19) -0.0099(19) -0.0137(18)
C21 0.0374(19) 0.057(2) 0.059(2) 0.0108(18) -0.0150(17) -0.0109(17)
C22 0.048(2) 0.063(2) 0.055(2) 0.0007(18) -0.0164(18) -0.0129(19)
C23 0.0411(19) 0.049(2) 0.053(2) 0.0005(16) -0.0182(16) -0.0118(16)
C24 0.057(2) 0.053(2) 0.061(2) -0.0071(18) -0.028(2) -0.0105(19)
C25 0.051(2) 0.0440(19) 0.051(2) 0.0008(16) -0.0223(17) -0.0117(16)
C26 0.068(3) 0.058(2) 0.053(2) -0.0099(18) -0.025(2) -0.011(2)
C27 0.057(2) 0.046(2) 0.056(2) -0.0051(17) -0.0158(18) -0.0064(18)
C28 0.049(2) 0.0423(18) 0.051(2) 0.0054(15) -0.0151(16) -0.0145(16)
C29 0.055(2) 0.0429(19) 0.057(2) 0.0013(16) -0.0249(18) -0.0142(17)
C30 0.050(2) 0.0406(18) 0.054(2) -0.0002(15) -0.0213(17) -0.0117(16)
C31 0.062(3) 0.045(2) 0.068(3) -0.0028(18) -0.036(2) -0.0093(18)
C32 0.047(2) 0.0402(18) 0.065(2) 0.0003(16) -0.0237(18) -0.0105(16)
C33 0.054(2) 0.047(2) 0.079(3) -0.0038(19) -0.034(2) -0.0088(18)
C34 0.050(2) 0.0421(19) 0.078(3) 0.0035(18) -0.028(2) -0.0072(17)

loop_
_atom_type_symbol
_atom_type_description
_atom_type_scat_dispersion_real
_atom_type_scat_dispersion_imag
_atom_type_scat_source
C C 0.0181 0.0091 'International Tables Vol C Tables 4.2.6.8 and 6.1.1.4'
H H 0.0000 0.0000 'International Tables Vol C Tables 4.2.6.8 and 6.1.1.4'
N N 0.0311 0.0180 'International Tables Vol C Tables 4.2.6.8 and 6.1.1.4'
O O 0.0492 0.0322 'International Tables Vol C Tables 4.2.6.8 and 6.1.1.4'
S S 0.3331 0.5567 'International Tables Vol C Tables 4.2.6.8 and 6.1.1.4'
Cd Cd 0.1185 4.6533 'International Tables Vol C Tables 4.2.6.8 and 6.1.1.4'

loop_
_geom_angle_atom_site_label_1
_geom_angle_atom_site_label_2
_geom_angle_atom_site_label_3
_geom_angle
_geom_angle_site_symmetry_1
_geom_angle_site_symmetry_3
_geom_angle_publ_flag
OW1 Cd1 O1 79.00(13) . . ?
OW1 Cd1 N3 101.71(13) . . ?
O1 Cd1 N3 85.81(12) . . ?
OW1 Cd1 N1 94.55(13) . . ?
O1 Cd1 N1 105.50(13) . . ?
N3 Cd1 N1 161.79(14) . . ?
OW1 Cd1 N4 86.88(12) . . ?
O1 Cd1 N4 150.01(12) . . ?
N3 Cd1 N4 71.22(13) . . ?
N1 Cd1 N4 101.86(13) . . ?
OW1 Cd1 N2 164.61(15) . . ?
O1 Cd1 N2 100.61(14) . . ?
N3 Cd1 N2 93.58(15) . . ?
N1 Cd1 N2 70.60(14) . . ?
N4 Cd1 N2 99.84(14) . . ?
O2 S1 O1 112.7(3) . . ?
O2 S1 O3 113.9(4) . . ?
O1 S1 O3 111.6(3) . . ?
O2 S1 C21 106.5(3) . . ?
O1 S1 C21 106.0(2) . . ?
O3 S1 C21 105.4(2) . . ?
O5 S2 O6 113.3(2) . . ?
O5 S2 O4 112.0(3) . . ?
O6 S2 O4 113.0(2) . . ?
O5 S2 C28 107.5(2) . . ?
O6 S2 C28 106.4(2) . . ?
O4 S2 C28 103.9(2) . . ?
S1 O1 Cd1 136.2(2) . . ?
Cd1 OW1 H1A 136.3 . . ?
Cd1 OW1 H1B 121.7 . . ?
H1A OW1 H1B 95.2 . . ?
H2A OW2 H2B 112.2 . . ?
C1 N1 C5 117.9(4) . . ?
C1 N1 Cd1 124.2(3) . . ?
C5 N1 Cd1 117.7(3) . . ?
C6 N2 C10 118.6(4) . . ?
C6 N2 Cd1 117.8(3) . . ?
C10 N2 Cd1 123.6(4) . . ?
C15 N3 C11 118.3(4) . . ?
C15 N3 Cd1 117.2(3) . . ?
C11 N3 Cd1 123.7(3) . . ?
C20 N4 C16 118.9(4) . . ?
C20 N4 Cd1 123.8(3) . . ?
C16 N4 Cd1 117.1(3) . . ?
N1 C1 C2 123.4(5) . . ?
N1 C1 H1 118.3 . . ?
C2 C1 H1 118.3 . . ?
C3 C2 C1 118.3(5) . . ?
C3 C2 H2 120.9 . . ?
C1 C2 H2 120.9 . . ?
C2 C3 C4 119.7(5) . . ?
C2 C3 H3 120.1 . . ?
C4 C3 H3 120.1 . . ?
C3 C4 C5 119.5(5) . . ?
C3 C4 H4 120.2 . . ?
C5 C4 H4 120.2 . . ?
N1 C5 C4 121.2(4) . . ?
N1 C5 C6 116.9(4) . . ?
C4 C5 C6 121.9(4) . . ?
N2 C6 C7 121.8(5) . . ?
N2 C6 C5 116.8(4) . . ?
C7 C6 C5 121.4(4) . . ?
C8 C7 C6 118.8(6) . . ?
C8 C7 H7 120.6 . . ?
C6 C7 H7 120.6 . . ?
C9 C8 C7 119.5(5) . . ?
C9 C8 H8 120.3 . . ?
C7 C8 H8 120.3 . . ?
C8 C9 C10 119.0(5) . . ?
C8 C9 H9 120.5 . . ?
C10 C9 H9 120.5 . . ?
N2 C10 C9 122.3(6) . . ?
N2 C10 H10 118.9 . . ?
C9 C10 H10 118.9 . . ?
N3 C11 C12 123.2(5) . . ?
N3 C11 H11 118.4 . . ?
C12 C11 H11 118.4 . . ?
C11 C12 C13 118.6(5) . . ?
C11 C12 H12 120.7 . . ?
C13 C12 H12 120.7 . . ?
C12 C13 C14 119.4(5) . . ?
C12 C13 H13 120.3 . . ?
C14 C13 H13 120.3 . . ?
C13 C14 C15 119.5(5) . . ?
C13 C14 H14 120.2 . . ?
C15 C14 H14 120.2 . . ?
N3 C15 C14 120.9(4) . . ?
N3 C15 C16 117.0(3) . . ?
C14 C15 C16 122.1(4) . . ?
N4 C16 C17 121.0(4) . . ?
N4 C16 C15 116.8(3) . . ?
C17 C16 C15 122.2(4) . . ?
C18 C17 C16 119.5(4) . . ?
C18 C17 H17 120.3 . . ?
C16 C17 H17 120.3 . . ?
C19 C18 C17 119.2(4) . . ?
C19 C18 H18 120.4 . . ?
C17 C18 H18 120.4 . . ?
C18 C19 C20 118.3(5) . . ?
C18 C19 H19 120.8 . . ?
C20 C19 H19 120.8 . . ?
N4 C20 C19 123.1(4) . . ?
N4 C20 H20 118.4 . . ?
C19 C20 H20 118.4 . . ?
C34 C21 C22 121.0(4) . . ?
C34 C21 S1 119.6(3) . . ?
C22 C21 S1 119.4(3) . . ?
C23 C22 C21 119.2(4) . . ?
C23 C22 H22 120.4 . . ?
C21 C22 H22 120.4 . . ?
C22 C23 C32 120.4(4) . . ?
C22 C23 C24 118.3(4) . . ?
C32 C23 C24 121.2(4) . . ?
O7 C24 C25 121.8(4) . . ?
O7 C24 C23 120.8(4) . . ?
C25 C24 C23 117.4(3) . . ?
C26 C25 C30 119.4(4) . . ?
C26 C25 C24 119.5(4) . . ?
C30 C25 C24 121.1(4) . . ?
C25 C26 C27 121.4(4) . . ?
C25 C26 H26 119.3 . . ?
C27 C26 H26 119.3 . . ?
C28 C27 C26 118.5(4) . . ?
C28 C27 H27 120.8 . . ?
C26 C27 H27 120.8 . . ?
C29 C28 C27 121.0(4) . . ?
C29 C28 S2 118.4(3) . . ?
C27 C28 S2 120.6(3) . . ?
C28 C29 C30 120.4(4) . . ?
C28 C29 H29 119.8 . . ?
C30 C29 H29 119.8 . . ?
C29 C30 C25 119.3(4) . . ?
C29 C30 C31 119.3(4) . . ?
C25 C30 C31 121.4(4) . . ?
O8 C31 C30 121.3(4) . . ?
O8 C31 C32 121.2(4) . . ?
C30 C31 C32 117.5(4) . . ?
C33 C32 C23 119.3(4) . . ?
C33 C32 C31 119.7(4) . . ?
C23 C32 C31 121.0(4) . . ?
C34 C33 C32 120.7(4) . . ?
C34 C33 H33 119.6 . . ?
C32 C33 H33 119.6 . . ?
C21 C34 C33 119.4(4) . . ?
C21 C34 H34 120.3 . . ?
C33 C34 H34 120.3 . . ?

loop_
_geom_bond_atom_site_label_1
_geom_bond_atom_site_label_2
_geom_bond_distance
_geom_bond_site_symmetry_2
_geom_bond_publ_flag
Cd1 OW1 2.278(3) . ?
Cd1 O1 2.291(3) . ?
Cd1 N3 2.321(3) . ?
Cd1 N1 2.329(4) . ?
Cd1 N4 2.336(3) . ?
Cd1 N2 2.349(4) . ?
S1 O2 1.404(5) . ?
S1 O1 1.436(3) . ?
S1 O3 1.450(5) . ?
S1 C21 1.785(4) . ?
S2 O5 1.424(4) . ?
S2 O6 1.443(3) . ?
S2 O4 1.456(4) . ?
S2 C28 1.771(4) . ?
O7 C24 1.210(5) . ?
O8 C31 1.208(5) . ?
OW1 H1A 1.0413 . ?
OW1 H1B 0.9026 . ?
OW2 H2A 0.7825 . ?
OW2 H2B 0.8478 . ?
N1 C1 1.343(6) . ?
N1 C5 1.354(5) . ?
N2 C6 1.336(6) . ?
N2 C10 1.346(6) . ?
N3 C15 1.350(5) . ?
N3 C11 1.351(6) . ?
N4 C20 1.325(6) . ?
N4 C16 1.349(5) . ?
C1 C2 1.379(7) . ?
C1 H1 0.9300 . ?
C2 C3 1.363(8) . ?
C2 H2 0.9300 . ?
C3 C4 1.377(9) . ?
C3 H3 0.9300 . ?
C4 C5 1.385(7) . ?
C4 H4 0.9300 . ?
C5 C6 1.488(6) . ?
C6 C7 1.396(6) . ?
C7 C8 1.379(9) . ?
C7 H7 0.9300 . ?
C8 C9 1.366(10) . ?
C8 H8 0.9300 . ?
C9 C10 1.384(8) . ?
C9 H9 0.9300 . ?
C10 H10 0.9300 . ?
C11 C12 1.368(7) . ?
C11 H11 0.9300 . ?
C12 C13 1.375(8) . ?
C12 H12 0.9300 . ?
C13 C14 1.380(8) . ?
C13 H13 0.9300 . ?
C14 C15 1.394(6) . ?
C14 H14 0.9300 . ?
C15 C16 1.484(6) . ?
C16 C17 1.388(6) . ?
C17 C18 1.385(7) . ?
C17 H17 0.9300 . ?
C18 C19 1.370(8) . ?
C18 H18 0.9300 . ?
C19 C20 1.389(7) . ?
C19 H19 0.9300 . ?
C20 H20 0.9300 . ?
C21 C34 1.382(6) . ?
C21 C22 1.399(7) . ?
C22 C23 1.385(6) . ?
C22 H22 0.9300 . ?
C23 C32 1.396(6) . ?
C23 C24 1.504(6) . ?
C24 C25 1.473(6) . ?
C25 C26 1.384(6) . ?
C25 C30 1.407(5) . ?
C26 C27 1.396(6) . ?
C26 H26 0.9300 . ?
C27 C28 1.392(6) . ?
C27 H27 0.9300 . ?
C28 C29 1.381(6) . ?
C29 C30 1.394(6) . ?
C29 H29 0.9300 . ?
C30 C31 1.489(6) . ?
C31 C32 1.489(6) . ?
C32 C33 1.395(6) . ?
C33 C34 1.384(6) . ?
C33 H33 0.9300 . ?
C34 H34 0.9300 . ?

loop_
_geom_hbond_atom_site_label_D
_geom_hbond_atom_site_label_H
_geom_hbond_atom_site_label_A
_geom_hbond_distance_DH
_geom_hbond_distance_HA
_geom_hbond_distance_DA
_geom_hbond_angle_DHA
_geom_hbond_site_symmetry_A
OW1 H1A O4 1.04 1.65 2.686(5) 173.0 2_466
OW1 H1B O6 0.90 1.85 2.740(5) 170.2 1_645
OW2 H2A O3 0.78 2.11 2.868(7) 162.4 .
OW2 H2B O2 0.85 2.35 3.192(10) 173.5 2_557
